data_2007630
loop_
_publ_author_name
'Gzella, Andrzej'
'Zaprutko, Lucjusz'
'Wrzeciono, Urszula'

_publ_section_title
;
 Triterpenoide. XIII. \"Uber weitere neue Triterpenlactone
;
_journal_issue 9
_journal_name_full 'Acta Crystallographica Section C'
_journal_page_first 1309
_journal_page_last 1312
_journal_paper_doi 10.1107/S0108270198003540
_journal_volume 54
_journal_year 1998
_chemical_formula_moiety 'C29 H44 O5 , H2 O'
_chemical_formula_sum 'C29 H46 O6'
_chemical_formula_weight 490.66
_chemical_name_systematic
;
11\a-hydroxy-28-methoxy-28-oxo-2,3-dinor-18\b-olean-12-en-1,4-olide
;
_space_group_IT_number 19
_symmetry_cell_setting orthorhombic
_symmetry_space_group_name_Hall 'P 2ac 2ab'
_symmetry_space_group_name_H-M 'P 21 21 21'
_audit_creation_method SHELXL
_cell_angle_alpha 90.00
_cell_angle_beta 90.00
_cell_angle_gamma 90.00
_cell_formula_units_Z 4
_cell_length_a 9.8205(10)
_cell_length_b 10.9505(10)
_cell_length_c 25.645(2)
_cell_measurement_reflns_used 63
_cell_measurement_temperature 293(2)
_cell_measurement_theta_max 30.0
_cell_measurement_theta_min 15.0
_cell_volume 2757.8(4)
_computing_cell_refinement 'Kuma KM4 Software'
_computing_data_collection 'Kuma KM4 Software (Kuma Diffraction, 1991)'
_computing_data_reduction 'Kuma KM4 Software'
_computing_molecular_graphics 'ORTEPII (Johnson, 1976) und PLUTO (Motherwell & Clegg, 1978)'
_computing_publication_material SHELXL93
_computing_structure_refinement 'SHELXL93 (Sheldrick, 1993)'
_computing_structure_solution 'SHELXS86 (Sheldrick, 1985)'
_diffrn_ambient_temperature 293(2)
_diffrn_measurement_device 'Kuma Diffraction KM-4'
_diffrn_measurement_method \w/2\q
_diffrn_radiation_monochromator Graphite
_diffrn_radiation_source 'fine-focus sealed tube'
_diffrn_radiation_type CuK\a
_diffrn_radiation_wavelength 1.54178
_diffrn_reflns_av_R_equivalents 0.031
_diffrn_reflns_av_sigmaI/netI 0.021
_diffrn_reflns_limit_h_max 11
_diffrn_reflns_limit_h_min -11
_diffrn_reflns_limit_k_max 13
_diffrn_reflns_limit_k_min 0
_diffrn_reflns_limit_l_max 31
_diffrn_reflns_limit_l_min 0
_diffrn_reflns_number 5836
_diffrn_reflns_theta_max 70.17
_diffrn_reflns_theta_min 3.45
_diffrn_standards_decay_% 2.0
_diffrn_standards_interval_count 100
_diffrn_standards_number 2
_exptl_absorpt_coefficient_mu 0.647
_exptl_absorpt_correction_type none
_exptl_crystal_colour Farblos
_exptl_crystal_density_diffrn 1.182
_exptl_crystal_density_meas ?
_exptl_crystal_description St\"abchen
_exptl_crystal_F_000 1072
_exptl_crystal_size_max 0.50
_exptl_crystal_size_mid 0.40
_exptl_crystal_size_min 0.25
_refine_diff_density_max 0.466
_refine_diff_density_min -0.126
_refine_ls_abs_structure_details 'Flack (1983)'
_refine_ls_abs_structure_Flack 0.2(2)
_refine_ls_extinction_coef 0.0018(3)
_refine_ls_extinction_method SHELXL93
_refine_ls_goodness_of_fit_all 1.061
_refine_ls_goodness_of_fit_obs 1.042
_refine_ls_hydrogen_treatment
;
Alle H-Parameter verfeinert
;
_refine_ls_matrix_type full
_refine_ls_number_parameters 491
_refine_ls_number_reflns 5159
_refine_ls_number_restraints 0
_refine_ls_restrained_S_all 1.081
_refine_ls_restrained_S_obs 1.042
_refine_ls_R_factor_all 0.050
_refine_ls_R_factor_obs .043
_refine_ls_shift/esd_max -0.002
_refine_ls_shift/esd_mean 0.000
_refine_ls_structure_factor_coef Fsqd
_refine_ls_weighting_details 'w = 1/[\s^2^(F~o~^2^)+(0.0893P)^2^+0.3196P] wobei P=(F~o~^2^+2F~c~^2^)/3'
_refine_ls_weighting_scheme calc
_refine_ls_wR_factor_all 0.133
_refine_ls_wR_factor_obs .122
_reflns_number_observed 4761
_reflns_number_total 5168
_reflns_observed_criterion I>2sigma(I)
_cod_data_source_file jz1266.cif
_cod_data_source_block 5
_cod_depositor_comments
;
The following automatic conversions were performed:

'_exptl_crystal_density_meas' value 'nicht gemessen' was changed to
'?' - the value is perceived as not measured.

Automatic conversion script
Id: cif_fix_values 3008 2015-01-20 13:52:24Z robertas 

The following automatic conversions were performed:

'_refine_ls_weighting_scheme' value 'calc w =
1/[\s^2^(F~o~^2^)+(0.0893P)^2^+0.3196P] wobei P=(F~o~^2^+2F~c~^2^)/3'
was changed to 'calc'. New tag '_refine_ls_weighting_details' was
created. The value of the new tag was set to 'w =
1/[\s^2^(F~o~^2^)+(0.0893P)^2^+0.3196P] wobei
P=(F~o~^2^+2F~c~^2^)/3'.

Automatic conversion script
Id: cif_fix_values 3143 2015-03-26 13:38:13Z robertas 
;
_cod_database_code 2007630

loop_
_symmetry_equiv_pos_as_xyz
'x, y, z'
'x+1/2, -y+1/2, -z'
'-x, y+1/2, -z+1/2'
'-x+1/2, -y, z+1/2'

loop_
_atom_site_aniso_label
_atom_site_aniso_U_11
_atom_site_aniso_U_22
_atom_site_aniso_U_33
_atom_site_aniso_U_12
_atom_site_aniso_U_13
_atom_site_aniso_U_23
O1 .0468(7) .0456(7) .0652(8) .0048(6) -.0006(6) .0091(6)
O2 .0595(8) .0572(8) .0552(8) -.0027(7) -.0101(7) .0133(6)
O3 .1081(14) .0389(7) .0623(9) .0014(8) -.0196(10) -.0002(6)
O4 .103(2) .0683(12) .130(2) -.0081(11) .0386(15) .0091(12)
O5 .0557(9) .0762(10) .0755(11) .0071(8) .0128(8) .0164(8)
C1 .0361(8) .0488(10) .0514(10) .0018(7) .0011(7) .0077(8)
C4 .0582(12) .0592(12) .0548(11) -.0072(9) -.0128(9) .0049(9)
C5 .0447(10) .0504(10) .0467(10) -.0035(8) -.0055(7) .0017(8)
C6 .0589(11) .0453(10) .0541(11) -.0025(8) -.0093(9) -.0042(8)
C7 .0539(11) .0401(9) .0553(10) .0035(8) -.0083(9) -.0066(8)
C8 .0395(8) .0369(8) .0456(9) .0024(6) -.0008(7) -.0006(7)
C9 .0367(8) .0375(8) .0423(9) .0018(6) .0026(7) .0018(6)
C10 .0365(8) .0425(9) .0494(10) .0011(7) .0005(7) .0068(7)
C11 .0509(10) .0404(9) .0489(10) .0098(7) .0040(8) -.0021(7)
C12 .0488(9) .0440(9) .0427(9) .0047(7) .0042(7) -.0062(7)
C13 .0384(8) .0432(8) .0403(8) .0015(7) .0026(7) -.0009(7)
C14 .0404(8) .0399(8) .0407(8) .0057(7) -.0002(7) -.0011(7)
C15 .0526(10) .0424(9) .0529(10) .0120(9) -.0041(9) -.0028(8)
C16 .0521(11) .0516(11) .0556(11) .0142(9) -.0011(9) .0014(9)
C17 .0505(10) .0566(11) .0467(9) .0099(8) -.0005(8) .0063(8)
C18 .0443(9) .0538(10) .0423(9) .0064(8) -.0021(8) -.0036(7)
C19 .0478(11) .0645(13) .0603(13) -.0008(9) -.0084(9) -.0043(10)
C20 .0564(12) .089(2) .076(2) .0074(12) -.0217(12) -.0169(13)
C21 .0631(14) .095(2) .0623(14) .0198(13) -.0197(12) -.0040(13)
C22 .0693(15) .084(2) .0514(12) .0171(13) -.0099(11) .0071(11)
C23 .084(2) .084(2) .0488(12) -.0130(14) -.0114(12) -.0009(11)
C24 .0644(15) .086(2) .079(2) -.0157(13) -.0244(14) .0117(15)
C25 .0384(9) .0548(11) .0647(13) .0004(8) .0055(8) .0120(10)
C26 .0445(10) .0490(10) .0564(11) -.0026(8) .0000(8) .0098(9)
C27 .0402(9) .0566(11) .0476(10) .0055(8) .0057(8) -.0019(8)
C28 .0643(13) .0624(13) .0539(11) .0029(10) .0023(10) .0126(9)
C29 .060(2) .119(3) .155(4) -.015(2) -.042(2) -.001(3)
C30 .120(3) .116(3) .081(2) .027(3) -.038(3) -.038(2)
C31 .059(2) .110(3) .094(2) .001(2) .0168(15) .032(2)

loop_
_atom_site_label
_atom_site_fract_x
_atom_site_fract_y
_atom_site_fract_z
_atom_site_U_iso_or_equiv
_atom_site_thermal_displace_type
_atom_site_calc_flag
_atom_site_refinement_flags
_atom_site_occupancy
_atom_site_disorder_group
_atom_site_type_symbol
O1 .65151(14) .40231(13) .21245(6) .0525(3) Uani d . 1 . O
O2 .5830(2) .27768(14) .14999(6) .0573(4) Uani d . 1 . O
O3 .7942(2) .37394(13) .30449(7) .0698(5) Uani d . 1 . O
O4 .8643(3) -.2172(2) .43436(11) .1005(8) Uani d . 1 . O
O5 .7974(2) -.0307(2) .45292(7) .0691(5) Uani d . 1 . O
O6a .9721(5) .5369(4) .3697(2) .100 Uiso d P .587(4) . O
O6b .9405(7) .5298(6) .4096(3) .100 Uiso d P .413(4) . O
C1 .6285(2) .2994(2) .19845(8) .0455(4) Uani d . 1 . C
C4 .5800(2) .1445(2) .13773(9) .0574(5) Uani d . 1 . C
C5 .6648(2) .0949(2) .18314(8) .0473(4) Uani d . 1 . C
C6 .6628(2) -.0382(2) .19885(9) .0528(5) Uani d . 1 . C
C7 .7822(2) -.0557(2) .23645(8) .0498(4) Uani d . 1 . C
C8 .7834(2) .0323(2) .28398(7) .0406(4) Uani d . 1 . C
C9 .7573(2) .1681(2) .26763(7) .0388(4) Uani d . 1 . C
C10 .6363(2) .1805(2) .22894(7) .0428(4) Uani d . 1 . C
C11 .7522(2) .2510(2) .31594(8) .0468(4) Uani d . 1 . C
C12 .8421(2) .2096(2) .35921(7) .0451(4) Uani d . 1 . C
C13 .9202(2) .1108(2) .35951(7) .0406(4) Uani d . 1 . C
C14 .9276(2) .0289(2) .31118(7) .0403(4) Uani d . 1 . C
C15 .9667(2) -.1042(2) .32473(8) .0493(4) Uani d . 1 . C
C16 1.0691(2) -.1179(2) .36868(8) .0531(5) Uani d . 1 . C
C17 1.0218(2) -.0514(2) .41830(8) .0513(4) Uani d . 1 . C
C18 1.0093(2) .0856(2) .40647(7) .0468(4) Uani d . 1 . C
C19 1.1504(2) .1458(2) .39975(10) .0575(5) Uani d . 1 . C
C20 1.2493(3) .1254(3) .44513(11) .0736(7) Uani d . 1 . C
C21 1.2595(3) -.0121(3) .45549(11) .0736(7) Uani d . 1 . C
C22 1.1213(3) -.0725(3) .46409(10) .0684(6) Uani d . 1 . C
C23 .6497(3) .1306(3) .08599(10) .0723(7) Uani d . 1 . C
C24 .4325(3) .1024(3) .13362(13) .0763(7) Uani d . 1 . C
C25 .4928(2) .1694(2) .25417(10) .0526(5) Uani d . 1 . C
C26 .6730(2) -.0128(2) .32193(9) .0500(4) Uani d . 1 . C
C27 1.0423(2) .0817(2) .27609(8) .0481(4) Uani d . 1 . C
C28 .8876(3) -.1098(2) .43534(9) .0602(5) Uani d . 1 . C
C29 1.3903(4) .1734(5) .4281(2) .1112(14) Uani d . 1 . C
C30 1.2037(6) .1950(5) .4932(2) .1055(14) Uani d . 1 . C
C31 .6651(3) -.0780(4) .4682(2) .0877(10) Uani d . 1 . C
HO3 .747(3) .394(3) .2797(12) .064(8) Uiso d . 1 . H
H51 .759(2) .110(2) .1743(8) .041(5) Uiso d . 1 . H
H61 .679(3) -.091(3) .1677(11) .063(7) Uiso d . 1 . H
H62 .566(3) -.062(3) .2171(12) .076(8) Uiso d . 1 . H
H71 .868(3) -.044(2) .2161(10) .051(6) Uiso d . 1 . H
H72 .784(3) -.141(3) .2495(10) .061(7) Uiso d . 1 . H
H91 .836(2) .191(2) .2474(8) .040(5) Uiso d . 1 . H
H111 .666(3) .253(2) .3291(10) .050(6) Uiso d . 1 . H
H121 .836(3) .258(2) .3900(11) .062(7) Uiso d . 1 . H
H151 .889(3) -.144(2) .3372(10) .055(6) Uiso d . 1 . H
H152 1.010(3) -.142(3) .2918(11) .067(7) Uiso d . 1 . H
H161 1.153(3) -.082(3) .3601(10) .061(7) Uiso d . 1 . H
H162 1.076(3) -.208(3) .3751(10) .061(7) Uiso d . 1 . H
H181 .959(2) .119(2) .4362(9) .045(5) Uiso d . 1 . H
H191 1.191(3) .121(2) .3651(11) .057(6) Uiso d . 1 . H
H192 1.126(3) .232(3) .3938(11) .069(8) Uiso d . 1 . H
H211 1.307(3) -.057(3) .4249(12) .066(8) Uiso d . 1 . H
H212 1.321(5) -.017(4) .4855(17) .113(13) Uiso d . 1 . H
H221 1.083(4) -.035(3) .4979(13) .084(9) Uiso d . 1 . H
H222 1.139(3) -.157(3) .4681(11) .065(7) Uiso d . 1 . H
H231 .753(4) .156(3) .0833(12) .083(9) Uiso d . 1 . H
H232 .606(4) .168(3) .0554(14) .091(10) Uiso d . 1 . H
H233 .653(3) .041(3) .0750(12) .072(8) Uiso d . 1 . H
H241 .367(4) .116(4) .1616(16) .100(12) Uiso d . 1 . H
H242 .417(5) .004(4) .1208(17) .117(14) Uiso d . 1 . H
H243 .381(5) .142(4) .1056(18) .123(14) Uiso d . 1 . H
H251 .463(3) .092(3) .2574(11) .064(7) Uiso d . 1 . H
H252 .423(4) .210(3) .2336(13) .079(9) Uiso d . 1 . H
H253 .493(3) .198(3) .2890(13) .077(9) Uiso d . 1 . H
H261 .665(3) .050(3) .3512(12) .068(8) Uiso d . 1 . H
H262 .703(4) -.087(3) .3383(13) .085(9) Uiso d . 1 . H
H263 .586(4) -.024(3) .3084(13) .084(9) Uiso d . 1 . H
H271 1.035(4) .060(4) .2398(16) .104(12) Uiso d . 1 . H
H272 1.129(3) .051(2) .2903(9) .047(6) Uiso d . 1 . H
H273 1.036(4) .173(3) .2762(12) .079(8) Uiso d . 1 . H
H291 1.425(6) .106(6) .395(2) .148(18) Uiso d . 1 . H
H292 1.457(5) .158(4) .4592(15) .105(12) Uiso d . 1 . H
H293 1.384(4) .248(4) .4259(16) .096(13) Uiso d . 1 . H
H301 1.196(5) .282(4) .4868(16) .104(13) Uiso d . 1 . H
H302 1.275(5) .186(5) .523(2) .134(16) Uiso d . 1 . H
H303 1.139(4) .165(4) .5108(15) .083(13) Uiso d . 1 . H
H311 .625(5) -.030(4) .4924(18) .117(15) Uiso d . 1 . H
H312 .680(6) -.158(6) .478(2) .150(19) Uiso d . 1 . H
H313 .612(6) -.082(5) .433(2) .134(16) Uiso d . 1 . H

loop_
_atom_type_symbol
_atom_type_description
_atom_type_scat_dispersion_real
_atom_type_scat_dispersion_imag
_atom_type_scat_source
C C 0.0181 0.0091 'International Tables Vol C Tables 4.2.6.8 and 6.1.1.4'
H H 0.0000 0.0000 'International Tables Vol C Tables 4.2.6.8 and 6.1.1.4'
O O 0.0492 0.0322 'International Tables Vol C Tables 4.2.6.8 and 6.1.1.4'

loop_
_geom_angle_atom_site_label_1
_geom_angle_atom_site_label_2
_geom_angle_atom_site_label_3
_geom_angle
_geom_angle_publ_flag
C1 O2 C4 112.02(15) yes
C28 O5 C31 117.3(3) ?
O1 C1 O2 120.3(2) ?
O1 C1 C10 129.7(2) ?
O2 C1 C10 109.9(2) yes
O2 C4 C23 106.0(2) ?
O2 C4 C24 109.2(2) ?
C23 C4 C24 110.0(2) ?
O2 C4 C5 100.1(2) yes
C23 C4 C5 112.9(2) ?
C24 C4 C5 117.5(2) ?
C6 C5 C10 112.6(2) ?
C6 C5 C4 122.5(2) ?
C10 C5 C4 105.5(2) yes
C5 C6 C7 106.2(2) ?
C6 C7 C8 115.0(2) ?
C26 C8 C7 107.0(2) ?
C26 C8 C9 110.99(15) ?
C7 C8 C9 112.17(15) ?
C26 C8 C14 110.21(15) ?
C7 C8 C14 109.83(14) ?
C9 C8 C14 106.70(14) ?
C11 C9 C10 115.98(15) ?
C11 C9 C8 110.51(14) ?
C10 C9 C8 112.28(14) ?
C1 C10 C5 98.01(15) yes
C1 C10 C9 116.21(14) ?
C5 C10 C9 107.30(14) ?
C1 C10 C25 103.58(14) ?
C5 C10 C25 115.9(2) ?
C9 C10 C25 114.9(2) ?
O3 C11 C12 105.5(2) yes
O3 C11 C9 112.3(2) yes
C12 C11 C9 113.67(15) ?
C13 C12 C11 126.6(2) yes
C12 C13 C18 119.2(2) yes
C12 C13 C14 120.1(2) yes
C18 C13 C14 120.59(15) yes
C13 C14 C15 112.46(15) ?
C13 C14 C27 106.57(15) ?
C15 C14 C27 107.5(2) ?
C13 C14 C8 107.50(13) ?
C15 C14 C8 110.10(15) ?
C27 C14 C8 112.67(15) ?
C16 C15 C14 115.1(2) ?
C15 C16 C17 111.6(2) ?
C28 C17 C18 113.4(2) ?
C28 C17 C16 107.4(2) ?
C18 C17 C16 108.9(2) ?
C28 C17 C22 105.4(2) ?
C18 C17 C22 110.3(2) ?
C16 C17 C22 111.5(2) ?
C13 C18 C17 112.4(2) ?
C13 C18 C19 110.6(2) ?
C17 C18 C19 111.6(2) ?
C20 C19 C18 114.9(2) ?
C30 C20 C21 111.8(3) ?
C30 C20 C19 110.9(2) ?
C21 C20 C19 108.5(2) ?
C30 C20 C29 108.8(4) ?
C21 C20 C29 109.0(3) ?
C19 C20 C29 107.7(3) ?
C22 C21 C20 113.1(2) ?
C21 C22 C17 112.8(2) ?
O4 C28 O5 121.6(2) ?
O4 C28 C17 124.7(2) ?
O5 C28 C17 113.7(2) ?

loop_
_geom_bond_atom_site_label_1
_geom_bond_atom_site_label_2
_geom_bond_site_symmetry_2
_geom_bond_distance
_geom_bond_publ_flag
O1 C1 . 1.204(2) yes
O2 C1 . 1.342(3) yes
O2 C4 . 1.492(3) yes
O3 C11 . 1.439(3) yes
O4 C28 . 1.198(3) ?
O5 C28 . 1.319(3) ?
O5 C31 . 1.452(4) ?
O6a O6b . 1.072(7) ?
C1 C10 . 1.521(2) yes
C4 C23 . 1.501(4) ?
C4 C24 . 1.524(4) ?
C4 C5 . 1.531(3) yes
C5 C6 . 1.512(3) ?
C5 C10 . 1.528(3) yes
C6 C7 . 1.530(3) ?
C7 C8 . 1.554(3) ?
C8 C26 . 1.539(3) ?
C8 C9 . 1.567(2) ?
C8 C14 . 1.579(2) ?
C9 C11 . 1.537(3) ?
C9 C10 . 1.554(2) ?
C10 C25 . 1.556(3) ?
C11 C12 . 1.489(3) yes
C12 C13 . 1.325(3) yes
C13 C18 . 1.514(2) ?
C13 C14 . 1.532(2) ?
C14 C15 . 1.546(3) ?
C14 C27 . 1.553(3) ?
C15 C16 . 1.518(3) ?
C16 C17 . 1.538(3) ?
C17 C28 . 1.528(3) ?
C17 C18 . 1.536(3) ?
C17 C22 . 1.545(3) ?
C18 C19 . 1.544(3) ?
C19 C20 . 1.532(3) ?
C20 C30 . 1.518(5) ?
C20 C21 . 1.531(5) ?
C20 C29 . 1.544(5) ?
C21 C22 . 1.527(4) ?

loop_
_geom_torsion_atom_site_label_1
_geom_torsion_atom_site_label_2
_geom_torsion_atom_site_label_3
_geom_torsion_atom_site_label_4
_geom_torsion
C4 O2 C1 O1 171.7(2)
C4 O2 C1 C10 -11.0(2)
C1 O2 C4 C23 -130.7(2)
C1 O2 C4 C24 110.8(2)
C1 O2 C4 C5 -13.2(2)
O2 C4 C5 C6 162.5(2)
C23 C4 C5 C6 -85.2(3)
C24 C4 C5 C6 44.5(3)
O2 C4 C5 C10 32.0(2)
C23 C4 C5 C10 144.3(2)
C24 C4 C5 C10 -86.1(3)
C10 C5 C6 C7 -65.0(2)
C4 C5 C6 C7 167.5(2)
C5 C6 C7 C8 54.4(2)
C6 C7 C8 C26 75.0(2)
C6 C7 C8 C9 -47.0(2)
C6 C7 C8 C14 -165.4(2)
C26 C8 C9 C11 57.5(2)
C7 C8 C9 C11 177.1(2)
C14 C8 C9 C11 -62.5(2)
C26 C8 C9 C10 -73.7(2)
C7 C8 C9 C10 45.9(2)
C14 C8 C9 C10 166.25(14)
O1 C1 C10 C5 -153.2(2)
O2 C1 C10 C5 29.9(2)
O1 C1 C10 C9 -39.3(3)
O2 C1 C10 C9 143.7(2)
O1 C1 C10 C25 87.6(2)
O2 C1 C10 C25 -89.3(2)
C6 C5 C10 C1 -173.3(2)
C4 C5 C10 C1 -37.2(2)
C6 C5 C10 C9 66.0(2)
C4 C5 C10 C9 -157.97(15)
C6 C5 C10 C25 -63.9(2)
C4 C5 C10 C25 72.2(2)
C11 C9 C10 C1 69.2(2)
C8 C9 C10 C1 -162.4(2)
C11 C9 C10 C5 177.6(2)
C8 C9 C10 C5 -54.0(2)
C11 C9 C10 C25 -51.9(2)
C8 C9 C10 C25 76.5(2)
C10 C9 C11 O3 -79.0(2)
C8 C9 C11 O3 151.8(2)
C10 C9 C11 C12 161.4(2)
C8 C9 C11 C12 32.1(2)
O3 C11 C12 C13 -124.6(2)
C9 C11 C12 C13 -1.2(3)
C11 C12 C13 C18 177.7(2)
C11 C12 C13 C14 2.3(3)
C12 C13 C14 C15 -154.5(2)
C18 C13 C14 C15 30.1(2)
C12 C13 C14 C27 87.9(2)
C18 C13 C14 C27 -87.5(2)
C12 C13 C14 C8 -33.2(2)
C18 C13 C14 C8 151.4(2)
C26 C8 C14 C13 -59.0(2)
C7 C8 C14 C13 -176.56(15)
C9 C8 C14 C13 61.6(2)
C26 C8 C14 C15 63.9(2)
C7 C8 C14 C15 -53.7(2)
C9 C8 C14 C15 -175.54(15)
C26 C8 C14 C27 -176.1(2)
C7 C8 C14 C27 66.3(2)
C9 C8 C14 C27 -55.5(2)
C13 C14 C15 C16 -36.4(2)
C27 C14 C15 C16 80.6(2)
C8 C14 C15 C16 -156.3(2)
C14 C15 C16 C17 54.3(3)
C15 C16 C17 C28 61.2(2)
C15 C16 C17 C18 -61.9(2)
C15 C16 C17 C22 176.2(2)
C12 C13 C18 C17 144.7(2)
C14 C13 C18 C17 -39.9(2)
C12 C13 C18 C19 -89.9(2)
C14 C13 C18 C19 85.6(2)
C28 C17 C18 C13 -65.9(2)
C16 C17 C18 C13 53.5(2)
C22 C17 C18 C13 176.2(2)
C28 C17 C18 C19 169.1(2)
C16 C17 C18 C19 -71.5(2)
C22 C17 C18 C19 51.2(2)
C13 C18 C19 C20 -179.7(2)
C17 C18 C19 C20 -53.7(3)
C18 C19 C20 C30 -69.9(4)
C18 C19 C20 C21 53.3(3)
C18 C19 C20 C29 171.1(3)
C30 C20 C21 C22 68.8(3)
C19 C20 C21 C22 -53.8(3)
C29 C20 C21 C22 -170.8(3)
C20 C21 C22 C17 56.1(3)
C28 C17 C22 C21 -176.1(2)
C18 C17 C22 C21 -53.4(3)
C16 C17 C22 C21 67.7(3)
C31 O5 C28 O4 -3.7(4)
C31 O5 C28 C17 177.8(2)
C18 C17 C28 O4 161.0(3)
C16 C17 C28 O4 40.7(3)
C22 C17 C28 O4 -78.3(3)
C18 C17 C28 O5 -20.5(3)
C16 C17 C28 O5 -140.7(2)
C22 C17 C28 O5 100.2(2)
